data_1557400
loop_
_publ_author_name
'Yuan, K.'
'Kahan, R. J.'
'Si, C.'
'Williams, A.'
'Kirschner, S.'
'Uzelac, M.'
'Zysman-Colman, E.'
'Ingleson, M. J.'

_publ_section_title
;
 The synthesis of brominated-boron-doped PAHs by alkyne 1,1-bromoboration:
 mechanistic and functionalisation studies
;
_journal_issue 12
_journal_name_full 'Chemical Science'
_journal_page_first 3258
_journal_page_last 3267
_journal_paper_doi 10.1039/C9SC05404A
_journal_volume 11
_journal_year 2020
_chemical_formula_moiety 'C22 H26 B Br O2'
_chemical_formula_sum 'C22 H26 B Br O2'
_chemical_formula_weight 413.15
_space_group_crystal_system orthorhombic
_space_group_IT_number 29
_space_group_name_Hall 'P 2c -2ac'
_space_group_name_H-M_alt 'P c a 21'
_atom_sites_solution_hydrogens mixed
_atom_sites_solution_primary direct
_audit_creation_date 2019-10-21
_audit_creation_method
;
Olex2 1.2
(compiled 2018.05.29 svn.r3508 for OlexSys, GUI svn.r5506)
;
_audit_update_record
;
2019-10-25 deposited with the CCDC.	2020-02-26 downloaded from the CCDC.
;
_cell_angle_alpha 90
_cell_angle_beta 90
_cell_angle_gamma 90
_cell_formula_units_Z 4
_cell_length_a 20.7096(3)
_cell_length_b 6.43840(10)
_cell_length_c 15.5735(2)
_cell_measurement_reflns_used 9978
_cell_measurement_temperature 120.01(10)
_cell_measurement_theta_max 75.7340
_cell_measurement_theta_min 4.2530
_cell_volume 2076.52(5)
_computing_cell_refinement 'CrysAlisPro 1.171.39.46 (Rigaku OD, 2018)'
_computing_data_collection 'CrysAlisPro 1.171.39.46 (Rigaku OD, 2018)'
_computing_data_reduction 'CrysAlisPro 1.171.39.46 (Rigaku OD, 2018)'
_computing_molecular_graphics 'Olex2 (Dolomanov et al., 2009)'
_computing_publication_material 'Olex2 (Dolomanov et al., 2009)'
_computing_structure_refinement 'ShelXL (Sheldrick, 2015)'
_computing_structure_solution 'ShelXS-1997 (Sheldrick, 2008)'
_diffrn_ambient_environment N~2~
_diffrn_ambient_temperature 120.01(10)
_diffrn_detector 'CCD plate'
_diffrn_detector_area_resol_mean 5.1574
_diffrn_detector_type Atlas
_diffrn_measured_fraction_theta_full 1.000
_diffrn_measured_fraction_theta_max 0.992
_diffrn_measurement_details
;
List of Runs (angles in degrees, time in seconds):

  # Type    Start    End  Width  t~exp~   \w     \q     \k     \f   Frames
#--------------------------------------------------------------------------
  1  \w    -94.00 -35.00   1.00    1.00    --  -41.67 137.00  87.00   59
  2  \w    -75.00 -50.00   1.00    1.00    --  -41.67 132.00 -88.00   25
  3  \w     68.00  93.00   1.00    1.00    --   41.67-137.00  25.00   25
  4  \w     71.00  98.00   1.00    4.00    --  111.00-137.00  25.00   27
  5  \w     78.00 103.00   1.00    4.00    --  111.00-132.00-158.00   25
  6  \w    110.00 137.00   1.00    4.00    --  111.00 132.00 -88.00   27
  7  \w     96.00 136.00   1.00    4.00    --  111.00 137.00  87.00   40
  8  \w   -114.00 -19.00   1.00    1.00    --  -41.67 -38.00-180.00   95
  9  \w     27.00  64.00   1.00    1.00    --   41.67 -38.00 -60.00   37
 10  \w    -30.00  22.00   1.00    1.00    --   41.67 -38.00 -60.00   52
 11  \w     38.00 140.00   1.00    4.00    --  111.00 -77.00   0.00  102
 12  \w    108.00 134.00   1.00    4.00    --  111.00 -30.00   0.00   26
 13  \w     84.00 141.00   1.00    4.00    --  111.00  26.00  -4.93   57
 14  \w     39.00 102.00   1.00    4.00    --  111.00 -30.00   0.00   63
 15  \w    104.00 130.00   1.00    4.00    --  111.00 125.00-180.00   26
 16  \w    150.00 177.00   1.00    4.00    --  111.00 125.00-180.00   27
 17  \w     53.00  93.00   1.00    4.00    --  111.00-125.00  30.00   40
 18  \w     42.00  67.00   1.00    4.00    --  111.00 -45.00   0.00   25
 19  \w     82.00 134.00   1.00    4.00    --  111.00 -45.00   0.00   52
 20  \w     32.00  98.00   1.00    4.00    --  111.00 -94.00-180.00   66
 21  \w    152.00 178.00   1.00    4.00    --  111.00  26.00  -4.93   26
 22  \w     60.00 107.00   1.00    4.00    --  111.00 -94.00 -90.00   47
 23  \w    104.00 178.00   1.00    4.00    --  111.00  77.00 150.00   74
 24  \w    120.00 149.00   1.00    4.00    --  111.00  77.00   0.00   29
;
_diffrn_measurement_device 'four-circle diffractometer'
_diffrn_measurement_device_type 'SuperNova, Dual, Cu at home/near, Atlas'
_diffrn_measurement_method '\w scans'
_diffrn_orient_matrix_type 'CrysAlisPro convention (1999,Acta A55,543-557)'
_diffrn_orient_matrix_UB_11 -0.0616858000
_diffrn_orient_matrix_UB_12 -0.0204803000
_diffrn_orient_matrix_UB_13 0.0546990000
_diffrn_orient_matrix_UB_21 0.0410389000
_diffrn_orient_matrix_UB_22 0.0078212000
_diffrn_orient_matrix_UB_23 0.0823861000
_diffrn_orient_matrix_UB_31 -0.0066560000
_diffrn_orient_matrix_UB_32 0.2383023000
_diffrn_orient_matrix_UB_33 0.0019401000
_diffrn_radiation_monochromator mirror
_diffrn_radiation_probe x-ray
_diffrn_radiation_type CuK\a
_diffrn_radiation_wavelength 1.54184
_diffrn_reflns_av_R_equivalents 0.0516
_diffrn_reflns_av_unetI/netI 0.0341
_diffrn_reflns_Laue_measured_fraction_full 1.000
_diffrn_reflns_Laue_measured_fraction_max 0.992
_diffrn_reflns_limit_h_max 25
_diffrn_reflns_limit_h_min -26
_diffrn_reflns_limit_k_max 7
_diffrn_reflns_limit_k_min -4
_diffrn_reflns_limit_l_max 19
_diffrn_reflns_limit_l_min -18
_diffrn_reflns_number 12887
_diffrn_reflns_point_group_measured_fraction_full 0.907
_diffrn_reflns_point_group_measured_fraction_max 0.885
_diffrn_reflns_theta_full 67.684
_diffrn_reflns_theta_max 75.883
_diffrn_reflns_theta_min 4.270
_diffrn_source 'micro-focus sealed X-ray tube'
_diffrn_source_type 'SuperNova (Cu) X-ray Source'
_exptl_absorpt_coefficient_mu 2.782
_exptl_absorpt_correction_T_max 1.000
_exptl_absorpt_correction_T_min 0.275
_exptl_absorpt_correction_type gaussian
_exptl_absorpt_process_details
;
CrysAlisPro 1.171.39.46 (Rigaku Oxford Diffraction, 2018)
Numerical absorption correction based on gaussian integration over
			a multifaceted crystal model
Empirical absorption correction using spherical harmonics,
 implemented in SCALE3 ABSPACK scaling algorithm.
;
_exptl_crystal_colour 'clear light colourless'
_exptl_crystal_colour_lustre clear
_exptl_crystal_colour_modifier light
_exptl_crystal_colour_primary colourless
_exptl_crystal_density_diffrn 1.322
_exptl_crystal_description plate
_exptl_crystal_F_000 856
_exptl_crystal_size_max 0.367
_exptl_crystal_size_mid 0.205
_exptl_crystal_size_min 0.046
_refine_diff_density_max 0.614
_refine_diff_density_min -0.993
_refine_diff_density_rms 0.095
_refine_ls_abs_structure_details
;
 Flack x determined using 1531 quotients [(I+)-(I-)]/[(I+)+(I-)]
 (Parsons, Flack and Wagner, Acta Cryst. B69 (2013) 249-259).
;
_refine_ls_abs_structure_Flack -0.03(2)
_refine_ls_extinction_method none
_refine_ls_goodness_of_fit_ref 1.045
_refine_ls_hydrogen_treatment mixed
_refine_ls_matrix_type full
_refine_ls_number_parameters 253
_refine_ls_number_reflns 3824
_refine_ls_number_restraints 1
_refine_ls_restrained_S_all 1.045
_refine_ls_R_factor_all 0.0440
_refine_ls_R_factor_gt 0.0438
_refine_ls_shift/su_max 0.002
_refine_ls_shift/su_mean 0.000
_refine_ls_structure_factor_coef Fsqd
_refine_ls_weighting_details 'w=1/[\s^2^(Fo^2^)+(0.0907P)^2^] where P=(Fo^2^+2Fc^2^)/3'
_refine_ls_weighting_scheme calc
_refine_ls_wR_factor_gt 0.1085
_refine_ls_wR_factor_ref 0.1089
_reflns_Friedel_coverage 0.716
_reflns_Friedel_fraction_full 0.807
_reflns_Friedel_fraction_max 0.769
_reflns_number_gt 3789
_reflns_number_total 3824
_reflns_threshold_expression 'I > 2\s(I)'
_cod_data_source_file c9sc05404a2.cif
_cod_data_source_block mi19007_refinalized
_cod_depositor_comments
;Adding full bibliography for 1557396--1557406.cif.

 Adding full bibliography for 1557396--1557406.cif.
;
_cod_database_code 1557400
_shelx_shelxl_version_number 2018/3
_chemical_oxdiff_formula 'C22 H26 B Br O2'
_chemical_oxdiff_usercomment '@ 120 K '
_shelx_space_group_comment
;
The symmetry employed for this shelxl refinement is uniquely defined
by the following loop, which should always be used as a source of
symmetry information in preference to the above space-group names.
They are only intended as comments.
;
_shelx_estimated_absorpt_t_max 0.883
_shelx_estimated_absorpt_t_min 0.428
_reflns_odcompleteness_completeness 99.60
_reflns_odcompleteness_iscentric 1
_reflns_odcompleteness_theta 74.33
_olex2_refinement_description
;
1. Fixed Uiso
 At 1.2 times of:
  All C(H) groups
 At 1.5 times of:
  All C(H,H,H) groups
2.a Aromatic/amide H refined with riding coordinates:
 C4(H4), C5(H5), C8(H8), C7(H7)
2.b Idealised Me refined as rotating group:
 C22(H22A,H22B,H22C), C16(H16A,H16B,H16C), C19(H19A,H19B,H19C), C21(H21A,H21B,
 H21C), C9(H9A,H9B,H9C), C20(H20A,H20B,H20C)
;
_olex2_submission_original_sample_id KY-161
_olex2_submission_special_instructions 'No special instructions were received'
_oxdiff_exptl_absorpt_empirical_details
;
Empirical correction (ABSPACK) includes:
- Absorption correction using spherical harmonics
- Frame scaling
;
_oxdiff_exptl_absorpt_empirical_full_max 1.510
_oxdiff_exptl_absorpt_empirical_full_min 0.760

loop_
_space_group_symop_operation_xyz
'x, y, z'
'-x, -y, z+1/2'
'x+1/2, -y, z'
'-x+1/2, y, z+1/2'

loop_
_atom_site_label
_atom_site_type_symbol
_atom_site_fract_x
_atom_site_fract_y
_atom_site_fract_z
_atom_site_U_iso_or_equiv
_atom_site_adp_type
_atom_site_occupancy
_atom_site_site_symmetry_order
_atom_site_calc_flag
_atom_site_refinement_flags_posn
_atom_site_refinement_flags_adp
_atom_site_refinement_flags_occupancy
_atom_site_disorder_assembly
_atom_site_disorder_group
Br1 Br 0.52402(2) 0.58389(5) 0.48937(4) 0.02855(17) Uani 1 1 d . . . . .
O1 O 0.62634(13) 0.5527(4) 0.31211(18) 0.0253(5) Uani 1 1 d . . . . .
O2 O 0.66083(13) 0.2692(3) 0.38763(16) 0.0261(5) Uani 1 1 d . . . . .
C1 C 0.65750(16) 0.6220(5) 0.4686(2) 0.0204(6) Uani 1 1 d . . . . .
C10 C 0.72546(14) 0.6948(5) 0.4821(2) 0.0208(6) Uani 1 1 d . . . . .
C2 C 0.60915(15) 0.6840(5) 0.5176(2) 0.0226(6) Uani 1 1 d . . . . .
C11 C 0.74030(17) 0.8993(5) 0.5055(2) 0.0228(8) Uani 1 1 d . . . . .
H11 H 0.709(3) 0.987(8) 0.508(4) 0.027 Uiso 1 1 d R . . . .
C15 C 0.77642(17) 0.5572(6) 0.4671(2) 0.0225(7) Uani 1 1 d . . . . .
H15 H 0.767(3) 0.424(7) 0.447(4) 0.027 Uiso 1 1 d R . . . .
C12 C 0.80415(16) 0.9614(6) 0.5153(2) 0.0233(6) Uani 1 1 d . . . . .
H12 H 0.814(3) 1.093(7) 0.531(4) 0.028 Uiso 1 1 d R . . . .
C14 C 0.84029(16) 0.6207(5) 0.4770(2) 0.0248(7) Uani 1 1 d . . . . .
H14 H 0.874(2) 0.529(8) 0.462(4) 0.030 Uiso 1 1 d R . . . .
C13 C 0.85512(14) 0.8226(5) 0.5018(2) 0.0250(7) Uani 1 1 d . . . . .
C22 C 0.5745(2) 0.0883(6) 0.3174(4) 0.0353(10) Uani 1 1 d . . . . .
H22A H 0.578420 -0.024295 0.359415 0.053 Uiso 1 1 calc GR . . . .
H22B H 0.558689 0.031915 0.262817 0.053 Uiso 1 1 calc GR . . . .
H22C H 0.543941 0.192476 0.338770 0.053 Uiso 1 1 calc GR . . . .
C4 C 0.58215(16) 1.0205(6) 0.5897(2) 0.0269(7) Uani 1 1 d . . . . .
H4 H 0.563384 1.067581 0.537568 0.032 Uiso 1 1 calc R . . . .
C3 C 0.60905(15) 0.8210(5) 0.5945(2) 0.0226(6) Uani 1 1 d . . . . .
C16 C 0.92397(18) 0.8923(6) 0.5137(3) 0.0325(9) Uani 1 1 d . . . . .
H16A H 0.925262 1.043842 0.519285 0.049 Uiso 1 1 calc GR . . . .
H16B H 0.949618 0.849890 0.463777 0.049 Uiso 1 1 calc GR . . . .
H16C H 0.941826 0.828487 0.565629 0.049 Uiso 1 1 calc GR . . . .
C17 C 0.6381(2) 0.3906(5) 0.2474(2) 0.0258(7) Uani 1 1 d . . . . .
C19 C 0.7031(2) 0.4447(6) 0.2065(3) 0.0345(9) Uani 1 1 d . . . . .
H19A H 0.700800 0.583475 0.180843 0.052 Uiso 1 1 calc GR . . . .
H19B H 0.713392 0.342588 0.161829 0.052 Uiso 1 1 calc GR . . . .
H19C H 0.736901 0.442560 0.250565 0.052 Uiso 1 1 calc GR . . . .
C21 C 0.6896(2) 0.0303(6) 0.2738(3) 0.0337(8) Uani 1 1 d . . . . .
H21A H 0.732533 0.094328 0.272783 0.051 Uiso 1 1 calc GR . . . .
H21B H 0.678372 -0.017776 0.215999 0.051 Uiso 1 1 calc GR . . . .
H21C H 0.689822 -0.088058 0.313382 0.051 Uiso 1 1 calc GR . . . .
C5 C 0.58296(19) 1.1497(6) 0.6615(3) 0.0291(7) Uani 1 1 d . . . . .
H5 H 0.565072 1.285275 0.657560 0.035 Uiso 1 1 calc R . . . .
C8 C 0.63568(18) 0.7536(5) 0.6715(3) 0.0277(7) Uani 1 1 d . . . . .
H8 H 0.653555 0.618000 0.675420 0.033 Uiso 1 1 calc R . . . .
C7 C 0.6364(2) 0.8843(7) 0.7435(3) 0.0329(8) Uani 1 1 d . . . . .
H7 H 0.655081 0.837572 0.795763 0.039 Uiso 1 1 calc R . . . .
C6 C 0.6096(2) 1.0831(5) 0.7388(3) 0.0304(8) Uani 1 1 d . . . . .
C18 C 0.64021(17) 0.1888(5) 0.3036(2) 0.0241(6) Uani 1 1 d . . . . .
C9 C 0.6102(3) 1.2234(7) 0.8158(3) 0.0438(10) Uani 1 1 d . . . . .
H9A H 0.605385 1.367925 0.797153 0.066 Uiso 1 1 calc GR . . . .
H9B H 0.651244 1.207285 0.846449 0.066 Uiso 1 1 calc GR . . . .
H9C H 0.574454 1.186460 0.854070 0.066 Uiso 1 1 calc GR . . . .
C20 C 0.5843(3) 0.3976(7) 0.1820(3) 0.0399(10) Uani 1 1 d . . . . .
H20A H 0.542543 0.392728 0.211499 0.060 Uiso 1 1 calc GR . . . .
H20B H 0.588051 0.278201 0.143266 0.060 Uiso 1 1 calc GR . . . .
H20C H 0.587435 0.526404 0.148715 0.060 Uiso 1 1 calc GR . . . .
B1 B 0.64646(17) 0.4759(6) 0.3887(2) 0.0220(7) Uani 1 1 d . . . . .

loop_
_atom_site_aniso_label
_atom_site_aniso_U_11
_atom_site_aniso_U_22
_atom_site_aniso_U_33
_atom_site_aniso_U_23
_atom_site_aniso_U_13
_atom_site_aniso_U_12
Br1 0.0213(2) 0.0317(2) 0.0327(2) -0.00709(15) -0.00041(15) -0.00303(9)
O1 0.0379(13) 0.0194(10) 0.0186(12) -0.0029(9) -0.0038(11) 0.0003(9)
O2 0.0403(13) 0.0187(10) 0.0193(12) -0.0021(9) -0.0046(10) 0.0008(8)
C1 0.0242(13) 0.0190(12) 0.0180(16) 0.0003(11) 0.0002(11) -0.0011(11)
C10 0.0229(12) 0.0237(14) 0.0157(15) -0.0009(13) 0.0008(12) -0.0004(10)
C2 0.0227(14) 0.0238(16) 0.0213(15) -0.0026(11) -0.0055(11) 0.0006(11)
C11 0.0216(14) 0.0206(15) 0.026(2) -0.0009(12) 0.0003(13) 0.0033(10)
C15 0.0248(15) 0.0198(15) 0.0229(18) -0.0029(12) -0.0024(12) 0.0005(10)
C12 0.0244(14) 0.0203(14) 0.0253(16) -0.0009(13) -0.0003(12) -0.0016(12)
C14 0.0242(13) 0.0237(14) 0.027(2) -0.0035(13) 0.0009(14) 0.0034(11)
C13 0.0228(13) 0.0262(16) 0.0260(18) 0.0000(13) 0.0000(13) -0.0016(10)
C22 0.040(2) 0.031(2) 0.035(2) -0.0030(14) -0.0002(19) -0.0121(13)
C4 0.0291(14) 0.0292(17) 0.0222(17) -0.0030(15) -0.0037(13) 0.0072(13)
C3 0.0211(13) 0.0258(16) 0.0208(16) -0.0032(13) 0.0012(12) 0.0009(11)
C16 0.0230(16) 0.0262(17) 0.048(3) 0.0001(14) -0.0008(15) 0.0000(11)
C17 0.0414(18) 0.0184(14) 0.0175(17) 0.0002(12) -0.0018(14) -0.0005(12)
C19 0.047(2) 0.0291(17) 0.027(2) -0.0001(15) 0.0089(17) -0.0052(16)
C21 0.049(2) 0.0214(15) 0.031(2) -0.0020(15) 0.0003(16) 0.0053(15)
C5 0.0332(17) 0.0274(17) 0.0267(18) -0.0072(16) -0.0004(14) 0.0020(14)
C8 0.0340(16) 0.0255(17) 0.0238(16) 0.0014(13) -0.0033(14) 0.0012(12)
C7 0.043(2) 0.0341(18) 0.0217(19) -0.0001(15) -0.0047(15) -0.0029(15)
C6 0.0379(19) 0.0334(19) 0.0199(19) -0.0075(13) 0.0031(16) -0.0043(13)
C18 0.0352(17) 0.0183(14) 0.0188(15) -0.0006(12) -0.0029(13) -0.0042(12)
C9 0.067(3) 0.041(2) 0.0238(18) -0.0110(17) 0.0045(19) -0.0040(19)
C20 0.057(3) 0.038(2) 0.024(2) -0.0021(15) -0.015(2) 0.0006(17)
B1 0.0250(15) 0.0187(15) 0.0223(19) -0.0005(14) -0.0022(14) -0.0010(12)

loop_
_atom_type_symbol
_atom_type_description
_atom_type_scat_dispersion_real
_atom_type_scat_dispersion_imag
_atom_type_scat_source
C C 0.0181 0.0091 'International Tables Vol C Tables 4.2.6.8 and 6.1.1.4'
H H 0.0000 0.0000 'International Tables Vol C Tables 4.2.6.8 and 6.1.1.4'
B B 0.0090 0.0039 'International Tables Vol C Tables 4.2.6.8 and 6.1.1.4'
O O 0.0492 0.0322 'International Tables Vol C Tables 4.2.6.8 and 6.1.1.4'
Br Br -0.6763 1.2805 'International Tables Vol C Tables 4.2.6.8 and 6.1.1.4'

loop_
_exptl_crystal_face_index_h
_exptl_crystal_face_index_k
_exptl_crystal_face_index_l
_exptl_crystal_face_perp_dist
-11 0 5 0.0230
11 0 -5 0.0230
-11 0 -6 0.0820
1 -4 0 0.1721
6 -4 2 0.1627
11 0 6 0.0886
11 1 6 0.0939
-3 4 -1 0.1708

loop_
_geom_angle_atom_site_label_1
_geom_angle_atom_site_label_2
_geom_angle_atom_site_label_3
_geom_angle
_geom_angle_site_symmetry_1
_geom_angle_site_symmetry_3
_geom_angle_publ_flag
B1 O1 C17 107.0(3) . . ?
B1 O2 C18 106.9(3) . . ?
C10 C1 B1 115.7(3) . . ?
C2 C1 C10 122.4(3) . . ?
C2 C1 B1 121.8(3) . . ?
C11 C10 C1 122.4(3) . . ?
C15 C10 C1 119.2(3) . . ?
C15 C10 C11 118.3(3) . . ?
C1 C2 Br1 117.4(2) . . ?
C1 C2 C3 130.2(3) . . ?
C3 C2 Br1 112.4(2) . . ?
C10 C11 H11 118(3) . . ?
C12 C11 C10 120.5(3) . . ?
C12 C11 H11 122(3) . . ?
C10 C15 H15 118(4) . . ?
C14 C15 C10 120.8(3) . . ?
C14 C15 H15 121(4) . . ?
C11 C12 H12 120(4) . . ?
C11 C12 C13 121.2(3) . . ?
C13 C12 H12 118(4) . . ?
C15 C14 H14 120(3) . . ?
C13 C14 C15 121.0(3) . . ?
C13 C14 H14 119(3) . . ?
C12 C13 C16 120.4(3) . . ?
C14 C13 C12 118.2(3) . . ?
C14 C13 C16 121.4(3) . . ?
H22A C22 H22B 109.5 . . ?
H22A C22 H22C 109.5 . . ?
H22B C22 H22C 109.5 . . ?
C18 C22 H22A 109.5 . . ?
C18 C22 H22B 109.5 . . ?
C18 C22 H22C 109.5 . . ?
C3 C4 H4 120.0 . . ?
C5 C4 H4 120.0 . . ?
C5 C4 C3 120.0(3) . . ?
C4 C3 C2 120.1(3) . . ?
C8 C3 C2 120.6(3) . . ?
C8 C3 C4 119.3(3) . . ?
C13 C16 H16A 109.5 . . ?
C13 C16 H16B 109.5 . . ?
C13 C16 H16C 109.5 . . ?
H16A C16 H16B 109.5 . . ?
H16A C16 H16C 109.5 . . ?
H16B C16 H16C 109.5 . . ?
O1 C17 C19 105.6(3) . . ?
O1 C17 C18 102.1(3) . . ?
O1 C17 C20 108.6(3) . . ?
C19 C17 C18 113.3(3) . . ?
C20 C17 C19 111.2(4) . . ?
C20 C17 C18 115.0(3) . . ?
C17 C19 H19A 109.5 . . ?
C17 C19 H19B 109.5 . . ?
C17 C19 H19C 109.5 . . ?
H19A C19 H19B 109.5 . . ?
H19A C19 H19C 109.5 . . ?
H19B C19 H19C 109.5 . . ?
H21A C21 H21B 109.5 . . ?
H21A C21 H21C 109.5 . . ?
H21B C21 H21C 109.5 . . ?
C18 C21 H21A 109.5 . . ?
C18 C21 H21B 109.5 . . ?
C18 C21 H21C 109.5 . . ?
C4 C5 H5 119.5 . . ?
C6 C5 C4 121.0(4) . . ?
C6 C5 H5 119.5 . . ?
C3 C8 H8 119.8 . . ?
C3 C8 C7 120.4(3) . . ?
C7 C8 H8 119.8 . . ?
C8 C7 H7 119.9 . . ?
C6 C7 C8 120.2(4) . . ?
C6 C7 H7 119.9 . . ?
C5 C6 C7 119.1(4) . . ?
C5 C6 C9 120.6(4) . . ?
C7 C6 C9 120.3(4) . . ?
O2 C18 C22 106.5(3) . . ?
O2 C18 C17 102.4(3) . . ?
O2 C18 C21 108.3(3) . . ?
C22 C18 C17 113.9(3) . . ?
C21 C18 C22 111.1(3) . . ?
C21 C18 C17 113.9(3) . . ?
C6 C9 H9A 109.5 . . ?
C6 C9 H9B 109.5 . . ?
C6 C9 H9C 109.5 . . ?
H9A C9 H9B 109.5 . . ?
H9A C9 H9C 109.5 . . ?
H9B C9 H9C 109.5 . . ?
C17 C20 H20A 109.5 . . ?
C17 C20 H20B 109.5 . . ?
C17 C20 H20C 109.5 . . ?
H20A C20 H20B 109.5 . . ?
H20A C20 H20C 109.5 . . ?
H20B C20 H20C 109.5 . . ?
O1 B1 O2 114.3(3) . . ?
O1 B1 C1 121.4(3) . . ?
O2 B1 C1 124.1(3) . . ?

loop_
_geom_bond_atom_site_label_1
_geom_bond_atom_site_label_2
_geom_bond_distance
_geom_bond_site_symmetry_2
_geom_bond_publ_flag
Br1 C2 1.928(3) . ?
O1 C17 1.471(4) . ?
O1 B1 1.357(5) . ?
O2 C18 1.470(4) . ?
O2 B1 1.364(4) . ?
C1 C10 1.498(4) . ?
C1 C2 1.321(5) . ?
C1 B1 1.576(5) . ?
C10 C11 1.400(4) . ?
C10 C15 1.397(5) . ?
C2 C3 1.487(4) . ?
C11 H11 0.86(5) . ?
C11 C12 1.390(5) . ?
C15 H15 0.94(5) . ?
C15 C14 1.393(5) . ?
C12 H12 0.90(5) . ?
C12 C13 1.399(5) . ?
C14 H14 0.95(5) . ?
C14 C13 1.391(5) . ?
C13 C16 1.506(5) . ?
C22 H22A 0.9800 . ?
C22 H22B 0.9800 . ?
C22 H22C 0.9800 . ?
C22 C18 1.523(5) . ?
C4 H4 0.9500 . ?
C4 C3 1.402(5) . ?
C4 C5 1.393(5) . ?
C3 C8 1.390(5) . ?
C16 H16A 0.9800 . ?
C16 H16B 0.9800 . ?
C16 H16C 0.9800 . ?
C17 C19 1.531(6) . ?
C17 C18 1.567(5) . ?
C17 C20 1.509(6) . ?
C19 H19A 0.9800 . ?
C19 H19B 0.9800 . ?
C19 H19C 0.9800 . ?
C21 H21A 0.9800 . ?
C21 H21B 0.9800 . ?
C21 H21C 0.9800 . ?
C21 C18 1.518(5) . ?
C5 H5 0.9500 . ?
C5 C6 1.392(6) . ?
C8 H8 0.9500 . ?
C8 C7 1.402(6) . ?
C7 H7 0.9500 . ?
C7 C6 1.397(6) . ?
C6 C9 1.502(5) . ?
C9 H9A 0.9800 . ?
C9 H9B 0.9800 . ?
C9 H9C 0.9800 . ?
C20 H20A 0.9800 . ?
C20 H20B 0.9800 . ?
C20 H20C 0.9800 . ?

loop_
_geom_torsion_atom_site_label_1
_geom_torsion_atom_site_label_2
_geom_torsion_atom_site_label_3
_geom_torsion_atom_site_label_4
_geom_torsion
_geom_torsion_site_symmetry_1
_geom_torsion_site_symmetry_2
_geom_torsion_site_symmetry_3
_geom_torsion_site_symmetry_4
_geom_torsion_publ_flag
Br1 C2 C3 C4 -71.1(4) . . . . ?
Br1 C2 C3 C8 109.2(3) . . . . ?
O1 C17 C18 O2 -26.3(4) . . . . ?
O1 C17 C18 C22 88.3(4) . . . . ?
O1 C17 C18 C21 -142.9(3) . . . . ?
C1 C10 C11 C12 -178.4(3) . . . . ?
C1 C10 C15 C14 178.5(3) . . . . ?
C1 C2 C3 C4 109.8(4) . . . . ?
C1 C2 C3 C8 -70.0(5) . . . . ?
C10 C1 C2 Br1 177.9(2) . . . . ?
C10 C1 C2 C3 -3.0(6) . . . . ?
C10 C1 B1 O1 -95.4(4) . . . . ?
C10 C1 B1 O2 79.1(4) . . . . ?
C10 C11 C12 C13 0.2(6) . . . . ?
C10 C15 C14 C13 -0.2(6) . . . . ?
C2 C1 C10 C11 -38.7(5) . . . . ?
C2 C1 C10 C15 144.4(4) . . . . ?
C2 C1 B1 O1 81.4(4) . . . . ?
C2 C1 B1 O2 -104.2(4) . . . . ?
C2 C3 C8 C7 179.1(3) . . . . ?
C11 C10 C15 C14 1.4(5) . . . . ?
C11 C12 C13 C14 1.0(5) . . . . ?
C11 C12 C13 C16 -179.3(4) . . . . ?
C15 C10 C11 C12 -1.4(5) . . . . ?
C15 C14 C13 C12 -1.0(5) . . . . ?
C15 C14 C13 C16 179.4(4) . . . . ?
C4 C3 C8 C7 -0.7(6) . . . . ?
C4 C5 C6 C7 0.7(6) . . . . ?
C4 C5 C6 C9 -180.0(4) . . . . ?
C3 C4 C5 C6 -0.7(6) . . . . ?
C3 C8 C7 C6 0.7(6) . . . . ?
C17 O1 B1 O2 -10.2(4) . . . . ?
C17 O1 B1 C1 164.8(3) . . . . ?
C19 C17 C18 O2 86.8(4) . . . . ?
C19 C17 C18 C22 -158.7(3) . . . . ?
C19 C17 C18 C21 -29.8(4) . . . . ?
C5 C4 C3 C2 -179.1(3) . . . . ?
C5 C4 C3 C8 0.7(5) . . . . ?
C8 C7 C6 C5 -0.7(7) . . . . ?
C8 C7 C6 C9 180.0(4) . . . . ?
C18 O2 B1 O1 -8.1(4) . . . . ?
C18 O2 B1 C1 177.0(3) . . . . ?
C20 C17 C18 O2 -143.7(3) . . . . ?
C20 C17 C18 C22 -29.2(5) . . . . ?
C20 C17 C18 C21 99.7(4) . . . . ?
B1 O1 C17 C19 -96.2(3) . . . . ?
B1 O1 C17 C18 22.5(4) . . . . ?
B1 O1 C17 C20 144.4(3) . . . . ?
B1 O2 C18 C22 -98.5(3) . . . . ?
B1 O2 C18 C17 21.4(4) . . . . ?
B1 O2 C18 C21 142.0(3) . . . . ?
B1 C1 C10 C11 138.1(3) . . . . ?
B1 C1 C10 C15 -38.9(4) . . . . ?
B1 C1 C2 Br1 1.3(4) . . . . ?
B1 C1 C2 C3 -179.6(3) . . . . ?

loop_
_exptl_oxdiff_crystal_face_indexfrac_h
_exptl_oxdiff_crystal_face_indexfrac_k
_exptl_oxdiff_crystal_face_indexfrac_l
_exptl_oxdiff_crystal_face_x
_exptl_oxdiff_crystal_face_y
_exptl_oxdiff_crystal_face_z
-10.9812 0.0073 4.9993 0.9507 -0.0387 0.0845
10.9812 -0.0073 -4.9993 -0.9507 0.0387 -0.0845
-11.0079 0.0048 -5.9949 0.3510 -0.9456 0.0628
0.9847 -3.9975 0.0104 0.0217 0.0100 -0.9592
5.9866 -3.9999 2.0085 -0.1775 0.3799 -0.9891
11.0079 -0.0048 5.9949 -0.3510 0.9456 -0.0628
11.0116 0.9945 5.9923 -0.3719 0.9534 0.1753
-2.9860 3.9984 -1.0095 0.0471 -0.1744 0.9707
